data_1577038
loop_
_publ_author_name
'Gilch, Franziska'
'Brossette, Jan'
'Westermair, Franz F.'
'Silva, Wagner'
'Bal\'azs, G\'abor'
'Gschwind, Ruth M.'
'Zipse, Hendrik'
'Wolf, Robert'

_publ_section_title
;
 Selective White Phosphorus Activation and Functionalization with
 Inorganic Grignard Reagents
;
_journal_name_full 'Chemical Science'
_journal_paper_doi 10.1039/D6SC01229A
_journal_year 2026
_chemical_formula_moiety 'C40 H54 Fe Mg N2 O3 P4, C4 H8 O'
_chemical_formula_sum 'C44 H62 Fe Mg N2 O4 P4'
_chemical_formula_weight 886.99
_chemical_name_systematic DippBDIMg(THF)FpP4
_chemical_properties_physical Air-sensitive,Moisture-sensitive
_space_group_crystal_system monoclinic
_space_group_IT_number 15
_space_group_name_Hall '-I 2ya'
_space_group_name_H-M_alt 'I 1 2/a 1'
_atom_sites_solution_hydrogens geom
_atom_sites_solution_primary dual
_audit_creation_date 2025-01-27
_audit_creation_method
;
Olex2 1.5
(compiled 2024.02.16 svn.r378c4104 for OlexSys, GUI svn.r6928)
;
_audit_update_record
;
2026-02-09 deposited with the CCDC.	2026-04-06 downloaded from the CCDC.
;
_cell_angle_alpha 90
_cell_angle_beta 91.8370(10)
_cell_angle_gamma 90
_cell_formula_units_Z 8
_cell_length_a 18.2780(2)
_cell_length_b 13.07050(10)
_cell_length_c 38.5592(4)
_cell_measurement_reflns_used 28165
_cell_measurement_temperature 123.00(10)
_cell_measurement_theta_max 75.1690
_cell_measurement_theta_min 2.3680
_cell_volume 9207.16(16)
_computing_cell_refinement 'CrysAlisPro 1.171.43.36a (Rigaku OD, 2022)'
_computing_data_collection 'CrysAlisPro system (CCD 43.91a 64-bit (release 29-09-2023))'
_computing_data_reduction 'CrysAlisPro 1.171.43.36a (Rigaku OD, 2022)'
_computing_molecular_graphics 'Olex2 1.5 (Dolomanov et al., 2009)'
_computing_publication_material 'Olex2 1.5 (Dolomanov et al., 2009)'
_computing_structure_refinement 'SHELXL 2018/3 (Sheldrick, 2015)'
_computing_structure_solution 'SHELXT 2018/2 (Sheldrick, 2018)'
_diffrn_ambient_environment N~2~
_diffrn_ambient_temperature 123.00(10)
_diffrn_detector 'Hybrid Pixel Array Detector'
_diffrn_detector_area_resol_mean 10.0000
_diffrn_detector_type 'HyPix-Arc 150'
_diffrn_measured_fraction_theta_full 0.999
_diffrn_measured_fraction_theta_max 0.981
_diffrn_measurement_details
;
List of Runs (angles in degrees, time in seconds):

  # Type    Start    End  Width  t~exp~   \w     \q     \k     \f   Frames
#--------------------------------------------------------------------------
  1  \w     62.00 114.00   0.50    0.73    --   79.75  21.00-154.01  104
  2  \w     64.00 126.00   0.50    0.73    --   79.75  22.00-104.31  124
  3  \w     61.00 121.00   0.50    0.73    --   79.75  21.00 -29.58  120
  4  \w     80.00 117.00   0.50    0.73    --   79.75  20.00   9.89   74
  5  \w     72.00 120.00   0.50    0.73    --   79.75  21.00  57.32   96
  6  \w     69.00 101.00   0.50    0.73    --   79.75  19.00 125.60   64
  7  \w     65.00 104.00   0.50    0.73    --   79.75  22.00 160.33   78
  8  \w     88.00 118.00   0.50    0.73    --   79.75   7.00 152.20   60
  9  \w     46.00  81.00   0.50    0.73    --   79.75   7.00 152.20   70
 10  \w     35.00  98.00   0.50    0.73    --   62.92   0.00  60.00  126
 11  \w     41.00  69.00   0.50    0.73    --   79.75  -2.00-116.44   56
 12  \w     72.00 100.00   0.50    0.73    --   79.75  -2.00-116.44   56
 13  \w     40.00  82.00   0.50    0.73    --   79.75  -4.00-178.25   84
 14  \w     25.00  59.00   0.50    0.73    --   62.92 -95.00-150.00   68
 15  \w     32.00  57.00   0.50    0.73    --   62.92-125.00 -90.00   50
 16  \w     64.00  90.00   0.50    0.73    --   62.92-125.00 -90.00   52
 17  \w     25.00  70.00   0.50    0.73    --   62.92 -95.00 -60.00   90
 18  \w   -112.00 -87.00   0.50    0.73    --  -78.25 -82.00 -39.31   50
 19  \w   -111.00 -85.00   0.50    0.73    --  -78.25 -84.00  61.62   52
 20  \w    -94.00 -62.00   0.50    0.73    --  -63.82   0.00 -30.00   64
 21  \w    -54.00 -28.00   0.50    0.73    --  -63.82   0.00 -30.00   52
 22  \w    -61.00 -36.00   0.50    0.73    --  -78.25  56.00 155.67   50
 23  \w    -79.00 -45.00   0.50    0.73    --  -78.25  88.00  82.89   68
 24  \w    -83.00 -36.00   0.50    0.73    --  -63.82 125.00  90.00   94
 25  \w    -97.00 -59.00   0.50    0.73    --  -78.25 122.00  74.33   76
 26  \w    -91.00 -64.00   0.50    0.73    --  -78.25 120.00  91.29   54
 27  \w    -96.00 -49.00   0.50    0.73    --  -78.25 113.00 125.48   94
 28  \w    -77.00 -43.00   0.50    0.73    --  -78.25  97.00  49.48   68
 29  \w    -94.00 -69.00   0.50    0.73    --  -73.68 125.00-120.00   50
 30  \w    -65.00 -39.00   0.50    0.73    --  -73.68 125.00-120.00   52
;
_diffrn_measurement_device 'four-circle diffractometer'
_diffrn_measurement_device_type 'XtaLAB Synergy R, DW system, HyPix-Arc 150'
_diffrn_measurement_method '\w scans'
_diffrn_orient_matrix_type 'CrysAlisPro convention (1999,Acta A55,543-557)'
_diffrn_orient_matrix_UB_11 0.0461160000
_diffrn_orient_matrix_UB_12 0.0230863000
_diffrn_orient_matrix_UB_13 0.0332013000
_diffrn_orient_matrix_UB_21 -0.0612396000
_diffrn_orient_matrix_UB_22 -0.0438424000
_diffrn_orient_matrix_UB_23 0.0221475000
_diffrn_orient_matrix_UB_31 0.0351633000
_diffrn_orient_matrix_UB_32 -0.1069966000
_diffrn_orient_matrix_UB_33 -0.0018371000
_diffrn_radiation_monochromator mirror
_diffrn_radiation_probe x-ray
_diffrn_radiation_type 'Cu K\a'
_diffrn_radiation_wavelength 1.54184
_diffrn_reflns_av_R_equivalents 0.0307
_diffrn_reflns_av_unetI/netI 0.0187
_diffrn_reflns_Laue_measured_fraction_full 0.999
_diffrn_reflns_Laue_measured_fraction_max 0.981
_diffrn_reflns_limit_h_max 22
_diffrn_reflns_limit_h_min -22
_diffrn_reflns_limit_k_max 13
_diffrn_reflns_limit_k_min -16
_diffrn_reflns_limit_l_max 48
_diffrn_reflns_limit_l_min -47
_diffrn_reflns_number 42973
_diffrn_reflns_point_group_measured_fraction_full 0.999
_diffrn_reflns_point_group_measured_fraction_max 0.981
_diffrn_reflns_theta_full 67.684
_diffrn_reflns_theta_max 75.286
_diffrn_reflns_theta_min 3.571
_diffrn_source 'Rotating-anode X-ray tube'
_diffrn_source_type 'Rigaku (Cu) X-ray Source'
_exptl_absorpt_coefficient_mu 4.404
_exptl_absorpt_correction_T_max 1.000
_exptl_absorpt_correction_T_min 0.430
_exptl_absorpt_correction_type gaussian
_exptl_absorpt_process_details
;
CrysAlisPro 1.171.43.36a (Rigaku Oxford Diffraction, 2022)
Numerical absorption correction based on gaussian integration over
a multifaceted crystal model
Empirical absorption correction using spherical harmonics,
implemented in SCALE3 ABSPACK scaling algorithm.
;
_exptl_crystal_colour 'clear orangish red'
_exptl_crystal_colour_lustre clear
_exptl_crystal_colour_modifier orangish
_exptl_crystal_colour_primary red
_exptl_crystal_density_diffrn 1.280
_exptl_crystal_description block
_exptl_crystal_F_000 3760
_exptl_crystal_recrystallization_method 'Re-crystallisation from solvent: THF/n-hexane'
_exptl_crystal_size_max 0.25
_exptl_crystal_size_mid 0.2
_exptl_crystal_size_min 0.11
_refine_diff_density_max 0.629
_refine_diff_density_min -0.289
_refine_diff_density_rms 0.058
_refine_ls_extinction_method none
_refine_ls_goodness_of_fit_ref 1.060
_refine_ls_hydrogen_treatment constr
_refine_ls_matrix_type full
_refine_ls_number_parameters 571
_refine_ls_number_reflns 9348
_refine_ls_number_restraints 174
_refine_ls_restrained_S_all 1.064
_refine_ls_R_factor_all 0.0445
_refine_ls_R_factor_gt 0.0422
_refine_ls_shift/su_max 0.001
_refine_ls_shift/su_mean 0.000
_refine_ls_structure_factor_coef Fsqd
_refine_ls_weighting_details 'w=1/[\s^2^(Fo^2^)+(0.0712P)^2^+10.2929P] where P=(Fo^2^+2Fc^2^)/3'
_refine_ls_weighting_scheme calc
_refine_ls_wR_factor_gt 0.1214
_refine_ls_wR_factor_ref 0.1227
_reflns_Friedel_coverage 0.000
_reflns_number_gt 8643
_reflns_number_total 9348
_reflns_threshold_expression 'I > 2\s(I)'
_cod_data_source_file d6sc01229a2.cif
_cod_data_source_block dippmgfpp4_i2_a
_cod_database_code 1577038
_shelx_shelxl_version_number 2018/3
_chemical_oxdiff_formula 'C40 H54 Mg Fe N2 O P4'
_shelx_space_group_comment
;
The symmetry employed for this shelxl refinement is uniquely defined
by the following loop, which should always be used as a source of
symmetry information in preference to the above space-group names.
They are only intended as comments.
;
_shelx_estimated_absorpt_t_max 0.643
_shelx_estimated_absorpt_t_min 0.406
_olex2_refinement_description
;
1. Fixed Uiso
 At 1.2 times of:
  All C(H) groups, All C(H,H) groups, All C(H,H,H,H) groups
 At 1.5 times of:
  All C(H,H,H) groups
2. Restrained distances
 O4-C8 \\sim O1A-C3A
 with sigma of 0.02
 O4-C10 \\sim O1A-C5A
 with sigma of 0.02
 C6-C8 \\sim C1A-C3A
 with sigma of 0.02
 C6-C9 \\sim C1A-C4A
 with sigma of 0.02
 C9-C10 \\sim C4A-C5A
 with sigma of 0.02
 O4-C6 \\sim O1A-C1A
 with sigma of 0.04
 O4-C9 \\sim O1A-C4A
 with sigma of 0.04
 C6-C10 \\sim C1A-C5A
 with sigma of 0.04
 C8-C9 \\sim C3A-C4A
 with sigma of 0.04
 C8-C10 \\sim C3A-C5A
 with sigma of 0.04
 C00H-C00N \\sim C00H-C7
 with sigma of 0.02
 C00N-C00S \\sim C7-C00S
 with sigma of 0.02
3. Uiso/Uaniso restraints and constraints
C10 \\sim O4 \\sim C8 \\sim C6 \\sim C9 \\sim O1A \\sim C5A \\sim C4A \\sim C1A
\\sim C3A: within 2A with sigma of 0.04 and sigma for terminal atoms of 0.08
within 2A
4. Others
 Sof(C3A)=Sof(H3AA)=Sof(H3AB)=Sof(O1A)=Sof(C5A)=Sof(H5AA)=Sof(H5AB)=Sof(C1A)=
 Sof(H1AA)=Sof(H1AB)=Sof(C4A)=Sof(H4AA)=Sof(H4AB)=1-FVAR(1)
 Sof(O4)=Sof(C6)=Sof(H6A)=Sof(H6B)=Sof(C8)=Sof(H8A)=Sof(H8B)=Sof(C9)=Sof(H9A)=
 Sof(H9B)=Sof(C10)=Sof(H10A)=Sof(H10B)=FVAR(1)
 Sof(H00C)=Sof(H00D)=Sof(H00K)=Sof(H00L)=Sof(C7)=Sof(H7A)=Sof(H7B)=1-FVAR(2)
 Sof(H00A)=Sof(H00B)=Sof(C00N)=Sof(H00G)=Sof(H00H)=Sof(H00I)=Sof(H00J)=FVAR(2)
5.a Ternary CH refined with riding coordinates:
 C00M(H00M), C00X(H00X), C00Y(H00Y), C011(H011)
5.b Secondary CH2 refined with riding coordinates:
 C00H(H00A,H00B), C00H(H00C,H00D), C00L(H00E,H00F), C00N(H00G,H00H), C00S(H00I,
 H00J), C00S(H00K,H00L), C6(H6A,H6B), C8(H8A,H8B), C9(H9A,H9B), C10(H10A,H10B),
 C3A(H3AA,H3AB), C5A(H5AA,H5AB), C1A(H1AA,H1AB), C4A(H4AA,H4AB), C7(H7A,H7B)
5.c Aromatic/amide H refined with riding coordinates:
 C4(H4), C00P(H00P), C00R(H00R), C00V(H00V), C00W(H00W), C010(H010),
 C012(H012), C015(H015), C019(H019), C01C(H01V), C01D(H01W), C01F(H01Z)
5.d Idealised Me refined as rotating group:
 C00T(H00N,H00O,H00Q), C00U(H00S,H00T,H00U), C013(H01A,H01B,H01C), C014(H01D,
 H01E,H01F), C016(H01G,H01H,H01I), C017(H01J,H01K,H01L), C018(H01M,H01N,H01O),
 C01A(H01P,H01Q,H01R), C01B(H01S,H01T,H01U), C01E(H01X,H01Y,H)
;
_olex2_submission_special_instructions 'No special instructions were received'
_oxdiff_exptl_absorpt_empirical_details
;
Empirical correction (ABSPACK) includes:
- Absorption correction using spherical harmonics
- Frame scaling
;
_oxdiff_exptl_absorpt_empirical_full_max 1.295
_oxdiff_exptl_absorpt_empirical_full_min 0.800

loop_
_space_group_symop_operation_xyz
'x, y, z'
'-x+1/2, y, -z'
'x+1/2, y+1/2, z+1/2'
'-x+1, y+1/2, -z+1/2'
'-x, -y, -z'
'x-1/2, -y, z'
'-x+1/2, -y+1/2, -z+1/2'
'x, -y+1/2, z+1/2'

loop_
_atom_site_label
_atom_site_type_symbol
_atom_site_fract_x
_atom_site_fract_y
_atom_site_fract_z
_atom_site_U_iso_or_equiv
_atom_site_adp_type
_atom_site_occupancy
_atom_site_site_symmetry_order
_atom_site_calc_flag
_atom_site_refinement_flags_posn
_atom_site_refinement_flags_adp
_atom_site_refinement_flags_occupancy
_atom_site_disorder_assembly
_atom_site_disorder_group
Fe1 Fe 0.50548(2) 0.18256(3) 0.29861(2) 0.03201(10) Uani 1 1 d . . . . .
P1 P 0.54131(3) 0.32905(4) 0.33028(2) 0.02888(12) Uani 1 1 d . . . . .
P3 P 0.47174(3) 0.46044(5) 0.31444(2) 0.03631(14) Uani 1 1 d . . . . .
P4 P 0.50935(3) 0.52475(5) 0.36436(2) 0.03897(14) Uani 1 1 d . . . . .
P2 P 0.44902(3) 0.37888(5) 0.36161(2) 0.03786(14) Uani 1 1 d . . . . .
Mg1 Mg 0.64785(3) 0.47004(5) 0.36341(2) 0.02646(15) Uani 1 1 d . . . . .
O3 O 0.69630(7) 0.48941(11) 0.31617(3) 0.0299(3) Uani 1 1 d . . . . .
N1 N 0.72132(9) 0.37657(13) 0.39073(4) 0.0288(3) Uani 1 1 d . . . . .
N2 N 0.68437(9) 0.59957(13) 0.38988(4) 0.0282(3) Uani 1 1 d . . . . .
O1 O 0.35836(9) 0.25933(15) 0.28479(5) 0.0513(4) Uani 1 1 d . . . . .
O2 O 0.56833(11) 0.2810(2) 0.23912(5) 0.0643(6) Uani 1 1 d . . . . .
C00C C 0.63715(11) 0.68563(16) 0.39561(6) 0.0317(4) Uani 1 1 d . . . . .
C5 C 0.75206(11) 0.60477(17) 0.40373(5) 0.0307(4) Uani 1 1 d . . . . .
C3 C 0.78202(10) 0.41527(17) 0.40609(5) 0.0315(4) Uani 1 1 d . . . . .
C4 C 0.79802(10) 0.51995(17) 0.40852(5) 0.0327(4) Uani 1 1 d . . . . .
H4 H 0.847654 0.535737 0.414314 0.039 Uiso 1 1 calc R U . . .
C00G C 0.74846(12) 0.20009(18) 0.37208(6) 0.0382(5) Uani 1 1 d . . . . .
C00H C 0.77384(11) 0.51581(19) 0.31299(5) 0.0353(5) Uani 1 1 d D . . . .
H00A H 0.805302 0.469136 0.327128 0.042 Uiso 0.955(8) 1 calc R U P A 1
H00B H 0.783215 0.587030 0.320660 0.042 Uiso 0.955(8) 1 calc R U P A 1
H00C H 0.804156 0.453251 0.311678 0.042 Uiso 0.045(8) 1 calc R U P A 2
H00D H 0.791456 0.557177 0.333078 0.042 Uiso 0.045(8) 1 calc R U P A 2
C00I C 0.71019(11) 0.26799(17) 0.39310(5) 0.0318(4) Uani 1 1 d . . . . .
C00J C 0.65941(12) 0.23105(19) 0.41701(5) 0.0364(5) Uani 1 1 d . . . . .
C00K C 0.62178(12) 0.75765(17) 0.36937(6) 0.0371(5) Uani 1 1 d . . . . .
C00L C 0.66090(11) 0.4885(2) 0.28177(5) 0.0360(5) Uani 1 1 d . . . . .
H00E H 0.615328 0.529432 0.281533 0.043 Uiso 1 1 calc R U . . .
H00F H 0.648745 0.417635 0.274556 0.043 Uiso 1 1 calc R U . . .
C00M C 0.61759(13) 0.3037(2) 0.43960(6) 0.0415(5) Uani 1 1 d . . . . .
H00M H 0.612039 0.369690 0.426637 0.050 Uiso 1 1 calc R U . . .
C00N C 0.78843(12) 0.5038(2) 0.27478(6) 0.0375(8) Uani 0.955(8) 1 d D . P A 1
H00G H 0.800951 0.432155 0.269057 0.045 Uiso 0.955(8) 1 calc R U P A 1
H00H H 0.828416 0.549417 0.267588 0.045 Uiso 0.955(8) 1 calc R U P A 1
C00O C 0.60314(12) 0.69462(19) 0.42771(6) 0.0385(5) Uani 1 1 d . . . . .
C00P C 0.57570(14) 0.83964(19) 0.37619(7) 0.0465(6) Uani 1 1 d . . . . .
H00P H 0.565570 0.888922 0.358572 0.056 Uiso 1 1 calc R U . . .
C1 C 0.41761(12) 0.23204(19) 0.29066(6) 0.0380(5) Uani 1 1 d . . . . .
C00R C 0.65090(14) 0.1257(2) 0.42046(6) 0.0457(6) Uani 1 1 d . . . . .
H00R H 0.617641 0.099890 0.436747 0.055 Uiso 1 1 calc R U . . .
C00S C 0.71575(12) 0.5348(2) 0.25802(6) 0.0419(5) Uani 1 1 d D . . . .
H00I H 0.710779 0.610202 0.257051 0.050 Uiso 0.955(8) 1 calc R U P A 1
H00J H 0.710012 0.506733 0.234243 0.050 Uiso 0.955(8) 1 calc R U P A 1
H00K H 0.734076 0.482005 0.242074 0.050 Uiso 0.045(8) 1 calc R U P A 2
H00L H 0.692399 0.589908 0.243946 0.050 Uiso 0.045(8) 1 calc R U P A 2
C00T C 0.78266(12) 0.70595(19) 0.41665(6) 0.0407(5) Uani 1 1 d . . . . .
H00N H 0.770287 0.759764 0.399762 0.061 Uiso 1 1 calc R U . . .
H00O H 0.835989 0.700791 0.419574 0.061 Uiso 1 1 calc R U . . .
H00Q H 0.761507 0.722794 0.438975 0.061 Uiso 1 1 calc R U . . .
C00U C 0.83942(12) 0.3461(2) 0.42291(6) 0.0419(5) Uani 1 1 d . . . . .
H00S H 0.815988 0.283692 0.431262 0.063 Uiso 1 1 calc R U . . .
H00T H 0.863507 0.381767 0.442495 0.063 Uiso 1 1 calc R U . . .
H00U H 0.875885 0.327960 0.405866 0.063 Uiso 1 1 calc R U . . .
C00V C 0.73744(14) 0.0946(2) 0.37661(7) 0.0474(6) Uani 1 1 d . . . . .
H00V H 0.763375 0.047619 0.362783 0.057 Uiso 1 1 calc R U . . .
C00W C 0.54459(14) 0.8504(2) 0.40806(8) 0.0507(6) Uani 1 1 d . . . . .
H00W H 0.514287 0.907676 0.412534 0.061 Uiso 1 1 calc R U . . .
C00X C 0.65406(15) 0.74851(19) 0.33369(6) 0.0462(6) Uani 1 1 d . . . . .
H00X H 0.681308 0.682271 0.332766 0.055 Uiso 1 1 calc R U . . .
C00Y C 0.80025(13) 0.2367(2) 0.34486(7) 0.0444(5) Uani 1 1 d . . . . .
H00Y H 0.809496 0.311132 0.349153 0.053 Uiso 1 1 calc R U . . .
C2 C 0.54343(12) 0.2418(2) 0.26261(6) 0.0417(5) Uani 1 1 d . . . . .
C010 C 0.55752(14) 0.7785(2) 0.43318(7) 0.0483(6) Uani 1 1 d . . . . .
H010 H 0.534940 0.785563 0.454896 0.058 Uiso 1 1 calc R U . . .
C011 C 0.61216(14) 0.6138(2) 0.45572(6) 0.0478(6) Uani 1 1 d . . . . .
H011 H 0.647351 0.561067 0.447559 0.057 Uiso 1 1 calc R U . . .
C012 C 0.68997(15) 0.0578(2) 0.40061(7) 0.0497(6) Uani 1 1 d . . . . .
H012 H 0.684002 -0.013836 0.403550 0.060 Uiso 1 1 calc R U . . .
C013 C 0.66163(17) 0.3264(3) 0.47328(7) 0.0572(7) Uani 1 1 d . . . . .
H01A H 0.669750 0.262631 0.486213 0.086 Uiso 1 1 calc R U . . .
H01B H 0.634356 0.374508 0.487454 0.086 Uiso 1 1 calc R U . . .
H01C H 0.708921 0.356486 0.467678 0.086 Uiso 1 1 calc R U . . .
C014 C 0.54057(15) 0.2660(3) 0.44755(8) 0.0582(7) Uani 1 1 d . . . . .
H01D H 0.514896 0.245984 0.425899 0.087 Uiso 1 1 calc R U . . .
H01E H 0.513412 0.320881 0.458701 0.087 Uiso 1 1 calc R U . . .
H01F H 0.544150 0.206829 0.463143 0.087 Uiso 1 1 calc R U . . .
C015 C 0.47049(17) 0.0294(2) 0.30263(8) 0.0542(7) Uani 1 1 d . . . . .
H015 H 0.426379 0.002558 0.292606 0.065 Uiso 1 1 calc R U . . .
C016 C 0.59338(19) 0.7461(2) 0.30564(7) 0.0617(8) Uani 1 1 d . . . . .
H01G H 0.559136 0.690638 0.310531 0.093 Uiso 1 1 calc R U . . .
H01H H 0.614779 0.734562 0.282989 0.093 Uiso 1 1 calc R U . . .
H01I H 0.567211 0.811553 0.305365 0.093 Uiso 1 1 calc R U . . .
C017 C 0.76513(16) 0.2268(2) 0.30869(7) 0.0534(6) Uani 1 1 d . . . . .
H01J H 0.757627 0.154253 0.303181 0.080 Uiso 1 1 calc R U . . .
H01K H 0.797303 0.257424 0.291695 0.080 Uiso 1 1 calc R U . . .
H01L H 0.717864 0.262213 0.307906 0.080 Uiso 1 1 calc R U . . .
C018 C 0.70790(17) 0.8347(2) 0.32682(8) 0.0608(8) Uani 1 1 d . . . . .
H01M H 0.682149 0.900463 0.327081 0.091 Uiso 1 1 calc R U . . .
H01N H 0.729287 0.824562 0.304095 0.091 Uiso 1 1 calc R U . . .
H01O H 0.746875 0.834536 0.344880 0.091 Uiso 1 1 calc R U . . .
C019 C 0.5531(2) 0.1018(2) 0.34042(9) 0.0779(12) Uani 1 1 d . . . . .
H019 H 0.575602 0.132326 0.360415 0.093 Uiso 1 1 calc R U . . .
C01A C 0.87478(16) 0.1821(3) 0.34679(9) 0.0660(9) Uani 1 1 d . . . . .
H01P H 0.896316 0.188570 0.370286 0.099 Uiso 1 1 calc R U . . .
H01Q H 0.907513 0.213284 0.330154 0.099 Uiso 1 1 calc R U . . .
H01R H 0.867998 0.109501 0.341147 0.099 Uiso 1 1 calc R U . . .
C01B C 0.53894(16) 0.5612(3) 0.46154(8) 0.0597(7) Uani 1 1 d . . . . .
H01S H 0.545939 0.505944 0.478502 0.089 Uiso 1 1 calc R U . . .
H01T H 0.519822 0.532768 0.439547 0.089 Uiso 1 1 calc R U . . .
H01U H 0.504089 0.611167 0.470303 0.089 Uiso 1 1 calc R U . . .
C01C C 0.53696(18) 0.0309(2) 0.28739(9) 0.0591(7) Uani 1 1 d . . . . .
H01V H 0.546743 0.005569 0.264921 0.071 Uiso 1 1 calc R U . . .
C01D C 0.4786(2) 0.0751(2) 0.33620(8) 0.0681(9) Uani 1 1 d . . . . .
H01W H 0.441285 0.085370 0.352434 0.082 Uiso 1 1 calc R U . . .
C01E C 0.64230(19) 0.6574(3) 0.49007(8) 0.0742(10) Uani 1 1 d . . . . .
H01X H 0.607481 0.707036 0.499061 0.111 Uiso 1 1 calc R U . . .
H01Y H 0.689187 0.691348 0.486313 0.111 Uiso 1 1 calc R U . . .
H H 0.649565 0.601757 0.506874 0.111 Uiso 1 1 calc R U . . .
C01F C 0.58775(18) 0.0755(2) 0.31018(11) 0.0712(10) Uani 1 1 d . . . . .
H01Z H 0.638015 0.086384 0.305816 0.085 Uiso 1 1 calc R U . . .
O4 O 0.5851(5) 0.0621(8) 0.5202(3) 0.150(3) Uani 0.568(6) 1 d D U P B 1
C6 C 0.6233(8) -0.0641(12) 0.5575(4) 0.138(5) Uani 0.568(6) 1 d D U P B 1
H6A H 0.611772 -0.136488 0.562597 0.166 Uiso 0.568(6) 1 calc R U P B 1
H6B H 0.640345 -0.030388 0.579277 0.166 Uiso 0.568(6) 1 calc R U P B 1
C8 C 0.5629(5) -0.0152(7) 0.5437(3) 0.107(3) Uani 0.568(6) 1 d D U P B 1
H8A H 0.534829 0.016089 0.562518 0.128 Uiso 0.568(6) 1 calc R U P B 1
H8B H 0.530758 -0.065083 0.531314 0.128 Uiso 0.568(6) 1 calc R U P B 1
C9 C 0.6812(5) -0.0573(6) 0.5304(3) 0.102(3) Uani 0.568(6) 1 d D U P B 1
H9A H 0.730727 -0.065773 0.541167 0.122 Uiso 0.568(6) 1 calc R U P B 1
H9B H 0.673423 -0.110517 0.512400 0.122 Uiso 0.568(6) 1 calc R U P B 1
C10 C 0.6730(6) 0.0351(11) 0.5170(4) 0.162(5) Uani 0.568(6) 1 d D U P B 1
H10A H 0.687120 0.035783 0.492452 0.194 Uiso 0.568(6) 1 calc R U P B 1
H10B H 0.703550 0.085383 0.530116 0.194 Uiso 0.568(6) 1 calc R U P B 1
C3A C 0.6182(11) -0.0176(10) 0.5599(4) 0.116(5) Uani 0.432(6) 1 d D U P B 2
H3AA H 0.659445 -0.034922 0.576073 0.139 Uiso 0.432(6) 1 calc R U P B 2
H3AB H 0.572716 -0.015123 0.573132 0.139 Uiso 0.432(6) 1 calc R U P B 2
O1A O 0.6309(6) 0.0797(6) 0.5438(2) 0.109(3) Uani 0.432(6) 1 d D U P B 2
C5A C 0.6148(13) 0.0546(13) 0.5042(3) 0.142(6) Uani 0.432(6) 1 d D U P B 2
H5AA H 0.572535 0.095295 0.495262 0.170 Uiso 0.432(6) 1 calc R U P B 2
H5AB H 0.657876 0.071966 0.490417 0.170 Uiso 0.432(6) 1 calc R U P B 2
C1A C 0.6118(10) -0.0907(9) 0.5337(4) 0.128(5) Uani 0.432(6) 1 d D U P B 2
H1AA H 0.569886 -0.136500 0.537865 0.154 Uiso 0.432(6) 1 calc R U P B 2
H1AB H 0.656839 -0.132715 0.533213 0.154 Uiso 0.432(6) 1 calc R U P B 2
C4A C 0.6009(9) -0.0391(9) 0.5016(3) 0.122(4) Uani 0.432(6) 1 d D U P B 2
H4AA H 0.632828 -0.069977 0.484172 0.146 Uiso 0.432(6) 1 calc R U P B 2
H4AB H 0.549464 -0.048164 0.493360 0.146 Uiso 0.432(6) 1 calc R U P B 2
C7 C 0.7773(19) 0.577(3) 0.2796(6) 0.047(18) Uani 0.045(8) 1 d D . P A 2
H7A H 0.770385 0.651043 0.284000 0.056 Uiso 0.045(8) 1 calc R U P A 2
H7B H 0.824656 0.566750 0.268336 0.056 Uiso 0.045(8) 1 calc R U P A 2

loop_
_atom_site_aniso_label
_atom_site_aniso_U_11
_atom_site_aniso_U_22
_atom_site_aniso_U_33
_atom_site_aniso_U_23
_atom_site_aniso_U_13
_atom_site_aniso_U_12
Fe1 0.02729(18) 0.03673(19) 0.03187(18) -0.00023(13) -0.00115(13) -0.00009(13)
P1 0.0200(2) 0.0360(3) 0.0307(2) 0.0011(2) 0.00235(18) -0.00081(19)
P3 0.0245(2) 0.0408(3) 0.0433(3) 0.0021(2) -0.0047(2) 0.0013(2)
P4 0.0234(2) 0.0435(3) 0.0501(3) -0.0112(3) 0.0022(2) 0.0011(2)
P2 0.0247(2) 0.0496(3) 0.0397(3) -0.0068(2) 0.0095(2) -0.0063(2)
Mg1 0.0212(3) 0.0346(3) 0.0236(3) 0.0002(2) 0.0015(2) -0.0021(2)
O3 0.0220(6) 0.0436(8) 0.0239(6) 0.0007(6) 0.0018(5) -0.0061(6)
N1 0.0219(7) 0.0385(9) 0.0262(8) 0.0014(7) 0.0028(6) -0.0014(7)
N2 0.0235(7) 0.0371(9) 0.0241(8) -0.0008(7) 0.0032(6) -0.0012(7)
O1 0.0271(8) 0.0653(12) 0.0611(11) -0.0183(9) -0.0052(7) 0.0001(8)
O2 0.0576(11) 0.0980(16) 0.0380(9) -0.0020(10) 0.0131(8) -0.0258(11)
C00C 0.0263(10) 0.0360(11) 0.0329(10) -0.0055(8) 0.0026(8) -0.0036(8)
C5 0.0274(9) 0.0427(11) 0.0223(9) -0.0011(8) 0.0040(7) -0.0068(8)
C3 0.0225(9) 0.0473(12) 0.0248(9) 0.0038(8) 0.0024(7) 0.0002(8)
C4 0.0205(9) 0.0497(12) 0.0279(9) -0.0009(9) 0.0004(7) -0.0059(8)
C00G 0.0307(11) 0.0417(12) 0.0421(12) 0.0024(10) -0.0027(9) 0.0034(9)
C00H 0.0205(9) 0.0526(13) 0.0328(10) 0.0032(9) 0.0013(7) -0.0078(9)
C00I 0.0253(9) 0.0387(11) 0.0313(10) 0.0052(8) -0.0027(7) 0.0002(8)
C00J 0.0306(10) 0.0492(13) 0.0290(10) 0.0086(9) -0.0046(8) -0.0046(9)
C00K 0.0381(11) 0.0355(11) 0.0378(11) -0.0030(9) 0.0040(9) -0.0012(9)
C00L 0.0256(9) 0.0580(14) 0.0243(9) 0.0003(9) -0.0005(7) -0.0078(9)
C00M 0.0359(12) 0.0592(15) 0.0298(11) 0.0080(10) 0.0055(9) -0.0060(10)
C00N 0.0237(11) 0.0540(19) 0.0352(12) 0.0026(11) 0.0072(8) -0.0033(10)
C00O 0.0304(10) 0.0519(13) 0.0335(11) -0.0056(9) 0.0047(8) -0.0006(9)
C00P 0.0465(13) 0.0388(12) 0.0545(15) 0.0010(11) 0.0038(11) 0.0040(10)
C1 0.0314(11) 0.0468(13) 0.0357(11) -0.0076(9) 0.0012(8) -0.0069(9)
C00R 0.0446(13) 0.0524(14) 0.0395(12) 0.0154(11) -0.0085(10) -0.0122(11)
C00S 0.0313(11) 0.0661(16) 0.0283(10) 0.0074(10) 0.0036(8) -0.0049(10)
C00T 0.0322(11) 0.0481(13) 0.0416(12) -0.0097(10) -0.0001(9) -0.0073(10)
C00U 0.0293(10) 0.0556(14) 0.0403(12) 0.0069(11) -0.0056(9) 0.0015(10)
C00V 0.0449(13) 0.0430(13) 0.0536(14) 0.0000(11) -0.0086(11) 0.0075(11)
C00W 0.0421(13) 0.0465(14) 0.0638(17) -0.0135(12) 0.0087(12) 0.0083(11)
C00X 0.0608(15) 0.0406(12) 0.0377(12) 0.0071(10) 0.0104(11) 0.0111(11)
C00Y 0.0360(12) 0.0473(13) 0.0504(13) -0.0037(11) 0.0111(10) 0.0082(10)
C2 0.0317(11) 0.0585(14) 0.0350(11) -0.0075(10) 0.0021(9) -0.0040(10)
C010 0.0408(12) 0.0593(16) 0.0453(13) -0.0122(12) 0.0116(10) 0.0032(11)
C011 0.0413(12) 0.0698(17) 0.0333(11) 0.0035(11) 0.0142(9) 0.0082(12)
C012 0.0524(14) 0.0421(13) 0.0536(15) 0.0129(11) -0.0153(12) -0.0049(11)
C013 0.0580(17) 0.082(2) 0.0318(12) -0.0006(12) 0.0011(11) -0.0023(14)
C014 0.0407(13) 0.081(2) 0.0539(15) 0.0101(14) 0.0148(11) -0.0119(13)
C015 0.0602(17) 0.0399(13) 0.0617(17) 0.0060(12) -0.0128(13) -0.0120(12)
C016 0.088(2) 0.0567(17) 0.0403(14) 0.0020(12) -0.0031(14) 0.0073(16)
C017 0.0523(15) 0.0609(16) 0.0476(14) 0.0002(12) 0.0116(12) 0.0050(13)
C018 0.0596(17) 0.0646(18) 0.0597(17) 0.0176(14) 0.0234(14) 0.0074(14)
C019 0.128(3) 0.0341(13) 0.068(2) 0.0040(13) -0.059(2) 0.0016(17)
C01A 0.0425(15) 0.085(2) 0.071(2) -0.0018(16) 0.0137(14) 0.0222(14)
C01B 0.0562(16) 0.077(2) 0.0470(14) 0.0117(14) 0.0191(12) 0.0003(15)
C01C 0.0708(19) 0.0424(14) 0.0643(18) -0.0060(13) 0.0028(15) 0.0082(13)
C01D 0.104(3) 0.0495(16) 0.0517(16) 0.0170(13) 0.0197(17) 0.0059(17)
C01E 0.0600(18) 0.122(3) 0.0408(15) 0.0031(17) -0.0018(13) 0.0037(19)
C01F 0.0508(16) 0.0469(16) 0.114(3) 0.0007(18) -0.0227(18) 0.0113(13)
O4 0.158(7) 0.161(7) 0.131(7) 0.031(6) 0.011(6) 0.063(6)
C6 0.152(10) 0.114(10) 0.145(10) 0.023(9) -0.042(9) 0.043(9)
C8 0.119(6) 0.101(6) 0.101(6) 0.013(5) 0.018(5) 0.060(5)
C9 0.088(5) 0.079(5) 0.136(7) 0.012(5) -0.023(5) 0.005(4)
C10 0.141(9) 0.205(11) 0.140(9) 0.096(8) 0.020(7) 0.054(8)
C3A 0.135(10) 0.110(10) 0.103(8) 0.013(8) 0.022(8) 0.055(9)
O1A 0.128(7) 0.099(5) 0.099(5) -0.001(4) -0.002(5) 0.003(5)
C5A 0.177(15) 0.162(12) 0.088(9) 0.065(9) 0.022(9) 0.013(12)
C1A 0.163(11) 0.078(7) 0.141(10) 0.018(8) -0.027(10) -0.027(7)
C4A 0.190(11) 0.085(7) 0.090(7) -0.022(6) -0.004(7) -0.019(8)
C7 0.04(3) 0.04(3) 0.07(4) -0.03(3) 0.03(2) 0.00(2)

loop_
_atom_type_symbol
_atom_type_description
_atom_type_scat_dispersion_real
_atom_type_scat_dispersion_imag
_atom_type_scat_source
C C 0.0181 0.0091 'International Tables Vol C Tables 4.2.6.8 and 6.1.1.4'
H H 0.0000 0.0000 'International Tables Vol C Tables 4.2.6.8 and 6.1.1.4'
Fe Fe -1.1336 3.1974 'International Tables Vol C Tables 4.2.6.8 and 6.1.1.4'
Mg Mg 0.1719 0.1771 'International Tables Vol C Tables 4.2.6.8 and 6.1.1.4'
N N 0.0311 0.0180 'International Tables Vol C Tables 4.2.6.8 and 6.1.1.4'
O O 0.0492 0.0322 'International Tables Vol C Tables 4.2.6.8 and 6.1.1.4'
P P 0.2955 0.4335 'International Tables Vol C Tables 4.2.6.8 and 6.1.1.4'

loop_
_exptl_crystal_face_index_h
_exptl_crystal_face_index_k
_exptl_crystal_face_index_l
_exptl_crystal_face_perp_dist
7 0 19 0.0912
3 5 18 0.1097
-4 5 18 0.1143
1 1 -25 0.0162
5 -6 12 0.0988
12 1 -3 0.0980
-11 -4 3 0.0590
4 0 23 0.0839
-2 0 25 0.0878
-6 -1 22 0.0840
0 -7 14 0.0847
-4 8 -1 0.1127

loop_
_geom_angle_atom_site_label_1
_geom_angle_atom_site_label_2
_geom_angle_atom_site_label_3
_geom_angle
_geom_angle_site_symmetry_1
_geom_angle_site_symmetry_3
_geom_angle_publ_flag
C1 Fe1 P1 91.65(8) . . ?
C1 Fe1 C2 94.72(11) . . ?
C1 Fe1 C015 94.87(11) . . ?
C1 Fe1 C019 132.71(16) . . ?
C1 Fe1 C01C 124.44(12) . . ?
C1 Fe1 C01D 97.78(13) . . ?
C1 Fe1 C01F 159.15(12) . . ?
C2 Fe1 P1 86.60(8) . . ?
C2 Fe1 C015 127.34(12) . . ?
C2 Fe1 C019 131.89(16) . . ?
C2 Fe1 C01C 97.77(12) . . ?
C2 Fe1 C01D 162.77(13) . . ?
C2 Fe1 C01F 99.47(14) . . ?
C015 Fe1 P1 144.54(9) . . ?
C015 Fe1 C01C 37.78(13) . . ?
C019 Fe1 P1 84.76(8) . . ?
C019 Fe1 C015 65.43(11) . . ?
C019 Fe1 C01C 64.86(13) . . ?
C01C Fe1 P1 142.82(9) . . ?
C01D Fe1 P1 104.77(10) . . ?
C01D Fe1 C015 39.80(13) . . ?
C01D Fe1 C019 39.42(15) . . ?
C01D Fe1 C01C 65.33(13) . . ?
C01D Fe1 C01F 65.51(15) . . ?
C01F Fe1 P1 104.31(10) . . ?
C01F Fe1 C015 64.35(12) . . ?
C01F Fe1 C019 38.72(15) . . ?
C01F Fe1 C01C 38.51(13) . . ?
Fe1 P1 Mg1 154.73(3) . . ?
P3 P1 Fe1 109.91(3) . . ?
P3 P1 Mg1 90.02(3) . . ?
P2 P1 Fe1 108.64(3) . . ?
P2 P1 P3 58.57(3) . . ?
P2 P1 Mg1 94.85(3) . . ?
P4 P3 P1 83.91(3) . . ?
P2 P3 P1 60.56(2) . . ?
P2 P3 P4 60.85(3) . . ?
P3 P4 P2 58.88(3) . . ?
P3 P4 Mg1 99.11(3) . . ?
P2 P4 Mg1 104.14(3) . . ?
P3 P2 P1 60.87(2) . . ?
P3 P2 P4 60.27(3) . . ?
P4 P2 P1 83.77(3) . . ?
P4 Mg1 P1 63.44(2) . . ?
O3 Mg1 P1 89.45(4) . . ?
O3 Mg1 P4 114.75(5) . . ?
O3 Mg1 N1 103.35(6) . . ?
O3 Mg1 N2 101.15(6) . . ?
N1 Mg1 P1 105.06(5) . . ?
N1 Mg1 P4 139.38(5) . . ?
N2 Mg1 P1 157.21(5) . . ?
N2 Mg1 P4 93.77(5) . . ?
N2 Mg1 N1 92.16(7) . . ?
C00H O3 Mg1 123.02(11) . . ?
C00L O3 Mg1 127.67(11) . . ?
C00L O3 C00H 109.12(14) . . ?
C3 N1 Mg1 120.98(15) . . ?
C3 N1 C00I 117.49(17) . . ?
C00I N1 Mg1 121.51(12) . . ?
C00C N2 Mg1 121.87(12) . . ?
C5 N2 Mg1 121.20(14) . . ?
C5 N2 C00C 116.87(17) . . ?
C00K C00C N2 121.37(18) . . ?
C00K C00C C00O 119.6(2) . . ?
C00O C00C N2 118.96(19) . . ?
N2 C5 C4 123.90(19) . . ?
N2 C5 C00T 120.30(19) . . ?
C4 C5 C00T 115.76(18) . . ?
N1 C3 C4 124.49(19) . . ?
N1 C3 C00U 121.1(2) . . ?
C4 C3 C00U 114.45(18) . . ?
C5 C4 C3 129.89(18) . . ?
C5 C4 H4 115.1 . . ?
C3 C4 H4 115.1 . . ?
C00I C00G C00V 118.2(2) . . ?
C00I C00G C00Y 122.3(2) . . ?
C00V C00G C00Y 119.5(2) . . ?
O3 C00H H00A 110.8 . . ?
O3 C00H H00B 110.8 . . ?
O3 C00H H00C 110.7 . . ?
O3 C00H H00D 110.7 . . ?
O3 C00H C00N 104.94(16) . . ?
O3 C00H C7 105.2(11) . . ?
H00A C00H H00B 108.8 . . ?
H00C C00H H00D 108.8 . . ?
C00N C00H H00A 110.8 . . ?
C00N C00H H00B 110.8 . . ?
C7 C00H H00C 110.7 . . ?
C7 C00H H00D 110.7 . . ?
C00G C00I N1 120.91(18) . . ?
C00G C00I C00J 120.7(2) . . ?
C00J C00I N1 118.42(19) . . ?
C00I C00J C00M 121.0(2) . . ?
C00R C00J C00I 118.5(2) . . ?
C00R C00J C00M 120.4(2) . . ?
C00C C00K C00X 121.7(2) . . ?
C00P C00K C00C 119.2(2) . . ?
C00P C00K C00X 119.1(2) . . ?
O3 C00L H00E 110.7 . . ?
O3 C00L H00F 110.7 . . ?
O3 C00L C00S 105.39(16) . . ?
H00E C00L H00F 108.8 . . ?
C00S C00L H00E 110.7 . . ?
C00S C00L H00F 110.7 . . ?
C00J C00M H00M 107.4 . . ?
C00J C00M C013 110.3(2) . . ?
C00J C00M C014 113.4(2) . . ?
C013 C00M H00M 107.4 . . ?
C014 C00M H00M 107.4 . . ?
C014 C00M C013 110.7(2) . . ?
C00H C00N H00G 111.4 . . ?
C00H C00N H00H 111.4 . . ?
C00H C00N C00S 102.00(18) . . ?
H00G C00N H00H 109.2 . . ?
C00S C00N H00G 111.4 . . ?
C00S C00N H00H 111.4 . . ?
C00C C00O C011 121.8(2) . . ?
C010 C00O C00C 118.7(2) . . ?
C010 C00O C011 119.4(2) . . ?
C00K C00P H00P 119.5 . . ?
C00W C00P C00K 121.1(2) . . ?
C00W C00P H00P 119.5 . . ?
O1 C1 Fe1 176.2(2) . . ?
C00J C00R H00R 119.3 . . ?
C012 C00R C00J 121.3(2) . . ?
C012 C00R H00R 119.3 . . ?
C00L C00S C00N 102.98(18) . . ?
C00L C00S H00I 111.2 . . ?
C00L C00S H00J 111.2 . . ?
C00L C00S H00K 110.0 . . ?
C00L C00S H00L 110.0 . . ?
C00N C00S H00I 111.2 . . ?
C00N C00S H00J 111.2 . . ?
H00I C00S H00J 109.1 . . ?
H00K C00S H00L 108.4 . . ?
C7 C00S C00L 108.4(10) . . ?
C7 C00S H00K 110.0 . . ?
C7 C00S H00L 110.0 . . ?
C5 C00T H00N 109.5 . . ?
C5 C00T H00O 109.5 . . ?
C5 C00T H00Q 109.5 . . ?
H00N C00T H00O 109.5 . . ?
H00N C00T H00Q 109.5 . . ?
H00O C00T H00Q 109.5 . . ?
C3 C00U H00S 109.5 . . ?
C3 C00U H00T 109.5 . . ?
C3 C00U H00U 109.5 . . ?
H00S C00U H00T 109.5 . . ?
H00S C00U H00U 109.5 . . ?
H00T C00U H00U 109.5 . . ?
C00G C00V H00V 119.2 . . ?
C012 C00V C00G 121.5(3) . . ?
C012 C00V H00V 119.2 . . ?
C00P C00W H00W 120.2 . . ?
C010 C00W C00P 119.7(2) . . ?
C010 C00W H00W 120.2 . . ?
C00K C00X H00X 108.0 . . ?
C00K C00X C016 110.4(2) . . ?
C00K C00X C018 111.8(2) . . ?
C016 C00X H00X 108.0 . . ?
C016 C00X C018 110.5(2) . . ?
C018 C00X H00X 108.0 . . ?
C00G C00Y H00Y 107.4 . . ?
C00G C00Y C017 110.7(2) . . ?
C00G C00Y C01A 113.1(2) . . ?
C017 C00Y H00Y 107.4 . . ?
C017 C00Y C01A 110.6(2) . . ?
C01A C00Y H00Y 107.4 . . ?
O2 C2 Fe1 179.7(3) . . ?
C00O C010 H010 119.2 . . ?
C00W C010 C00O 121.6(2) . . ?
C00W C010 H010 119.2 . . ?
C00O C011 H011 108.2 . . ?
C00O C011 C01B 110.0(2) . . ?
C00O C011 C01E 112.6(3) . . ?
C01B C011 H011 108.2 . . ?
C01B C011 C01E 109.5(2) . . ?
C01E C011 H011 108.2 . . ?
C00R C012 H012 120.2 . . ?
C00V C012 C00R 119.7(2) . . ?
C00V C012 H012 120.2 . . ?
C00M C013 H01A 109.5 . . ?
C00M C013 H01B 109.5 . . ?
C00M C013 H01C 109.5 . . ?
H01A C013 H01B 109.5 . . ?
H01A C013 H01C 109.5 . . ?
H01B C013 H01C 109.5 . . ?
C00M C014 H01D 109.5 . . ?
C00M C014 H01E 109.5 . . ?
C00M C014 H01F 109.5 . . ?
H01D C014 H01E 109.5 . . ?
H01D C014 H01F 109.5 . . ?
H01E C014 H01F 109.5 . . ?
Fe1 C015 H015 125.2 . . ?
C01C C015 Fe1 71.27(16) . . ?
C01C C015 H015 125.8 . . ?
C01C C015 C01D 108.4(3) . . ?
C01D C015 Fe1 69.34(16) . . ?
C01D C015 H015 125.8 . . ?
C00X C016 H01G 109.5 . . ?
C00X C016 H01H 109.5 . . ?
C00X C016 H01I 109.5 . . ?
H01G C016 H01H 109.5 . . ?
H01G C016 H01I 109.5 . . ?
H01H C016 H01I 109.5 . . ?
C00Y C017 H01J 109.5 . . ?
C00Y C017 H01K 109.5 . . ?
C00Y C017 H01L 109.5 . . ?
H01J C017 H01K 109.5 . . ?
H01J C017 H01L 109.5 . . ?
H01K C017 H01L 109.5 . . ?
C00X C018 H01M 109.5 . . ?
C00X C018 H01N 109.5 . . ?
C00X C018 H01O 109.5 . . ?
H01M C018 H01N 109.5 . . ?
H01M C018 H01O 109.5 . . ?
H01N C018 H01O 109.5 . . ?
Fe1 C019 H019 124.9 . . ?
C01D C019 Fe1 70.11(16) . . ?
C01D C019 H019 126.1 . . ?
C01F C019 Fe1 70.57(18) . . ?
C01F C019 H019 126.1 . . ?
C01F C019 C01D 107.9(3) . . ?
C00Y C01A H01P 109.5 . . ?
C00Y C01A H01Q 109.5 . . ?
C00Y C01A H01R 109.5 . . ?
H01P C01A H01Q 109.5 . . ?
H01P C01A H01R 109.5 . . ?
H01Q C01A H01R 109.5 . . ?
C011 C01B H01S 109.5 . . ?
C011 C01B H01T 109.5 . . ?
C011 C01B H01U 109.5 . . ?
H01S C01B H01T 109.5 . . ?
H01S C01B H01U 109.5 . . ?
H01T C01B H01U 109.5 . . ?
Fe1 C01C H01V 125.0 . . ?
C015 C01C Fe1 70.96(16) . . ?
C015 C01C H01V 125.7 . . ?
C015 C01C C01F 108.7(3) . . ?
C01F C01C Fe1 69.92(17) . . ?
C01F C01C H01V 125.7 . . ?
Fe1 C01D H01W 123.5 . . ?
C015 C01D Fe1 70.86(16) . . ?
C015 C01D H01W 126.9 . . ?
C019 C01D Fe1 70.47(17) . . ?
C019 C01D C015 106.2(3) . . ?
C019 C01D H01W 126.9 . . ?
C011 C01E H01X 109.5 . . ?
C011 C01E H01Y 109.5 . . ?
C011 C01E H 109.5 . . ?
H01X C01E H01Y 109.5 . . ?
H01X C01E H 109.5 . . ?
H01Y C01E H 109.5 . . ?
Fe1 C01F H01Z 123.7 . . ?
C019 C01F Fe1 70.71(17) . . ?
C019 C01F H01Z 125.6 . . ?
C01C C01F Fe1 71.58(17) . . ?
C01C C01F C019 108.8(3) . . ?
C01C C01F H01Z 125.6 . . ?
C8 O4 C10 101.2(7) . . ?
H6A C6 H6B 108.7 . . ?
C8 C6 H6A 110.5 . . ?
C8 C6 H6B 110.5 . . ?
C8 C6 C9 106.1(10) . . ?
C9 C6 H6A 110.5 . . ?
C9 C6 H6B 110.5 . . ?
O4 C8 H8A 109.8 . . ?
O4 C8 H8B 109.8 . . ?
C6 C8 O4 109.6(10) . . ?
C6 C8 H8A 109.8 . . ?
C6 C8 H8B 109.8 . . ?
H8A C8 H8B 108.2 . . ?
C6 C9 H9A 110.8 . . ?
C6 C9 H9B 110.8 . . ?
H9A C9 H9B 108.9 . . ?
C10 C9 C6 104.5(9) . . ?
C10 C9 H9A 110.8 . . ?
C10 C9 H9B 110.8 . . ?
O4 C10 H10A 110.7 . . ?
O4 C10 H10B 110.7 . . ?
C9 C10 O4 105.3(9) . . ?
C9 C10 H10A 110.7 . . ?
C9 C10 H10B 110.7 . . ?
H10A C10 H10B 108.8 . . ?
H3AA C3A H3AB 108.5 . . ?
O1A C3A H3AA 110.2 . . ?
O1A C3A H3AB 110.2 . . ?
C1A C3A H3AA 110.2 . . ?
C1A C3A H3AB 110.2 . . ?
C1A C3A O1A 107.7(11) . . ?
C3A O1A C5A 101.9(9) . . ?
O1A C5A H5AA 110.1 . . ?
O1A C5A H5AB 110.1 . . ?
H5AA C5A H5AB 108.4 . . ?
C4A C5A O1A 108.0(10) . . ?
C4A C5A H5AA 110.1 . . ?
C4A C5A H5AB 110.1 . . ?
C3A C1A H1AA 110.1 . . ?
C3A C1A H1AB 110.1 . . ?
C3A C1A C4A 108.2(11) . . ?
H1AA C1A H1AB 108.4 . . ?
C4A C1A H1AA 110.1 . . ?
C4A C1A H1AB 110.1 . . ?
C5A C4A C1A 111.9(11) . . ?
C5A C4A H4AA 109.2 . . ?
C5A C4A H4AB 109.2 . . ?
C1A C4A H4AA 109.2 . . ?
C1A C4A H4AB 109.2 . . ?
H4AA C4A H4AB 107.9 . . ?
C00H C7 H7A 111.1 . . ?
C00H C7 H7B 111.1 . . ?
C00S C7 C00H 103.1(13) . . ?
C00S C7 H7A 111.1 . . ?
C00S C7 H7B 111.1 . . ?
H7A C7 H7B 109.1 . . ?

loop_
_geom_bond_atom_site_label_1
_geom_bond_atom_site_label_2
_geom_bond_distance
_geom_bond_site_symmetry_2
_geom_bond_publ_flag
Fe1 P1 2.3527(6) . ?
Fe1 C1 1.749(2) . ?
Fe1 C2 1.752(2) . ?
Fe1 C015 2.109(3) . ?
Fe1 C019 2.093(3) . ?
Fe1 C01C 2.113(3) . ?
Fe1 C01D 2.089(3) . ?
Fe1 C01F 2.091(3) . ?
P1 P3 2.2112(8) . ?
P1 P2 2.2044(7) . ?
P1 Mg1 2.9427(8) . ?
P3 P4 2.1909(8) . ?
P3 P2 2.1598(8) . ?
P4 P2 2.2034(8) . ?
P4 Mg1 2.6320(8) . ?
Mg1 O3 2.0660(14) . ?
Mg1 N1 2.0774(18) . ?
Mg1 N2 2.0761(18) . ?
O3 C00H 1.468(2) . ?
O3 C00L 1.457(2) . ?
N1 C3 1.340(3) . ?
N1 C00I 1.437(3) . ?
N2 C00C 1.439(3) . ?
N2 C5 1.334(3) . ?
O1 C1 1.156(3) . ?
O2 C2 1.147(3) . ?
C00C C00K 1.404(3) . ?
C00C C00O 1.407(3) . ?
C5 C4 1.400(3) . ?
C5 C00T 1.514(3) . ?
C3 C4 1.402(3) . ?
C3 C00U 1.515(3) . ?
C4 H4 0.9500 . ?
C00G C00I 1.404(3) . ?
C00G C00V 1.405(3) . ?
C00G C00Y 1.514(3) . ?
C00H H00A 0.9900 . ?
C00H H00B 0.9900 . ?
C00H H00C 0.9900 . ?
C00H H00D 0.9900 . ?
C00H C00N 1.514(3) . ?
C00H C7 1.52(2) . ?
C00I C00J 1.414(3) . ?
C00J C00M 1.513(3) . ?
C00J C00R 1.392(4) . ?
C00K C00P 1.393(3) . ?
C00K C00X 1.519(3) . ?
C00L H00E 0.9900 . ?
C00L H00F 0.9900 . ?
C00L C00S 1.507(3) . ?
C00M H00M 1.0000 . ?
C00M C013 1.535(3) . ?
C00M C014 1.532(3) . ?
C00N H00G 0.9900 . ?
C00N H00H 0.9900 . ?
C00N C00S 1.514(3) . ?
C00O C010 1.397(3) . ?
C00O C011 1.517(4) . ?
C00P H00P 0.9500 . ?
C00P C00W 1.378(4) . ?
C00R H00R 0.9500 . ?
C00R C012 1.385(4) . ?
C00S H00I 0.9900 . ?
C00S H00J 0.9900 . ?
C00S H00K 0.9900 . ?
C00S H00L 0.9900 . ?
C00S C7 1.48(2) . ?
C00T H00N 0.9800 . ?
C00T H00O 0.9800 . ?
C00T H00Q 0.9800 . ?
C00U H00S 0.9800 . ?
C00U H00T 0.9800 . ?
C00U H00U 0.9800 . ?
C00V H00V 0.9500 . ?
C00V C012 1.375(4) . ?
C00W H00W 0.9500 . ?
C00W C010 1.365(4) . ?
C00X H00X 1.0000 . ?
C00X C016 1.525(4) . ?
C00X C018 1.525(4) . ?
C00Y H00Y 1.0000 . ?
C00Y C017 1.522(4) . ?
C00Y C01A 1.538(3) . ?
C010 H010 0.9500 . ?
C011 H011 1.0000 . ?
C011 C01B 1.527(4) . ?
C011 C01E 1.529(4) . ?
C012 H012 0.9500 . ?
C013 H01A 0.9800 . ?
C013 H01B 0.9800 . ?
C013 H01C 0.9800 . ?
C014 H01D 0.9800 . ?
C014 H01E 0.9800 . ?
C014 H01F 0.9800 . ?
C015 H015 0.9500 . ?
C015 C01C 1.367(5) . ?
C015 C01D 1.429(4) . ?
C016 H01G 0.9800 . ?
C016 H01H 0.9800 . ?
C016 H01I 0.9800 . ?
C017 H01J 0.9800 . ?
C017 H01K 0.9800 . ?
C017 H01L 0.9800 . ?
C018 H01M 0.9800 . ?
C018 H01N 0.9800 . ?
C018 H01O 0.9800 . ?
C019 H019 0.9500 . ?
C019 C01D 1.410(5) . ?
C019 C01F 1.387(5) . ?
C01A H01P 0.9800 . ?
C01A H01Q 0.9800 . ?
C01A H01R 0.9800 . ?
C01B H01S 0.9800 . ?
C01B H01T 0.9800 . ?
C01B H01U 0.9800 . ?
C01C H01V 0.9500 . ?
C01C C01F 1.386(5) . ?
C01D H01W 0.9500 . ?
C01E H01X 0.9800 . ?
C01E H01Y 0.9800 . ?
C01E H 0.9800 . ?
C01F H01Z 0.9500 . ?
O4 C8 1.424(12) . ?
O4 C10 1.653(12) . ?
C6 H6A 0.9900 . ?
C6 H6B 0.9900 . ?
C6 C8 1.368(12) . ?
C6 C9 1.513(17) . ?
C8 H8A 0.9900 . ?
C8 H8B 0.9900 . ?
C9 H9A 0.9900 . ?
C9 H9B 0.9900 . ?
C9 C10 1.321(12) . ?
C10 H10A 0.9900 . ?
C10 H10B 0.9900 . ?
C3A H3AA 0.9900 . ?
C3A H3AB 0.9900 . ?
C3A O1A 1.437(14) . ?
C3A C1A 1.393(15) . ?
O1A C5A 1.579(13) . ?
C5A H5AA 0.9900 . ?
C5A H5AB 0.9900 . ?
C5A C4A 1.255(16) . ?
C1A H1AA 0.9900 . ?
C1A H1AB 0.9900 . ?
C1A C4A 1.416(16) . ?
C4A H4AA 0.9900 . ?
C4A H4AB 0.9900 . ?
C7 H7A 0.9900 . ?
C7 H7B 0.9900 . ?

loop_
_geom_torsion_atom_site_label_1
_geom_torsion_atom_site_label_2
_geom_torsion_atom_site_label_3
_geom_torsion_atom_site_label_4
_geom_torsion
_geom_torsion_site_symmetry_1
_geom_torsion_site_symmetry_2
_geom_torsion_site_symmetry_3
_geom_torsion_site_symmetry_4
_geom_torsion_publ_flag
Fe1 C015 C01C C01F 60.0(2) . . . . ?
Fe1 C015 C01D C019 -61.99(19) . . . . ?
Fe1 C019 C01D C015 62.25(19) . . . . ?
Fe1 C019 C01F C01C -61.8(2) . . . . ?
Fe1 C01C C01F C019 61.2(2) . . . . ?
Mg1 O3 C00H C00N 170.29(15) . . . . ?
Mg1 O3 C00H C7 -149.8(17) . . . . ?
Mg1 O3 C00L C00S 164.48(15) . . . . ?
Mg1 N1 C3 C4 7.0(3) . . . . ?
Mg1 N1 C3 C00U -173.77(15) . . . . ?
Mg1 N1 C00I C00G 100.7(2) . . . . ?
Mg1 N1 C00I C00J -78.9(2) . . . . ?
Mg1 N2 C00C C00K -79.2(2) . . . . ?
Mg1 N2 C00C C00O 97.8(2) . . . . ?
Mg1 N2 C5 C4 -14.4(3) . . . . ?
Mg1 N2 C5 C00T 167.98(15) . . . . ?
O3 C00H C00N C00S 33.2(2) . . . . ?
O3 C00H C7 C00S -30(3) . . . . ?
O3 C00L C00S C00N 31.2(3) . . . . ?
O3 C00L C00S C7 -8.9(19) . . . . ?
N1 C3 C4 C5 16.2(3) . . . . ?
N1 C00I C00J C00M 0.0(3) . . . . ?
N1 C00I C00J C00R -177.20(18) . . . . ?
N2 C00C C00K C00P 180.0(2) . . . . ?
N2 C00C C00K C00X 0.0(3) . . . . ?
N2 C00C C00O C010 179.8(2) . . . . ?
N2 C00C C00O C011 -2.8(3) . . . . ?
N2 C5 C4 C3 -11.9(3) . . . . ?
C00C N2 C5 C4 162.75(18) . . . . ?
C00C N2 C5 C00T -14.9(3) . . . . ?
C00C C00K C00P C00W -0.6(4) . . . . ?
C00C C00K C00X C016 123.4(2) . . . . ?
C00C C00K C00X C018 -113.1(3) . . . . ?
C00C C00O C010 C00W 0.9(4) . . . . ?
C00C C00O C011 C01B -114.0(3) . . . . ?
C00C C00O C011 C01E 123.5(3) . . . . ?
C5 N2 C00C C00K 103.7(2) . . . . ?
C5 N2 C00C C00O -79.3(2) . . . . ?
C3 N1 C00I C00G -77.5(2) . . . . ?
C3 N1 C00I C00J 102.8(2) . . . . ?
C00G C00I C00J C00M -179.6(2) . . . . ?
C00G C00I C00J C00R 3.1(3) . . . . ?
C00G C00V C012 C00R 1.2(4) . . . . ?
C00H O3 C00L C00S -10.6(2) . . . . ?
C00H C00N C00S C00L -39.3(3) . . . . ?
C00I N1 C3 C4 -174.70(18) . . . . ?
C00I N1 C3 C00U 4.5(3) . . . . ?
C00I C00G C00V C012 0.8(4) . . . . ?
C00I C00G C00Y C017 -104.0(3) . . . . ?
C00I C00G C00Y C01A 131.3(3) . . . . ?
C00I C00J C00M C013 -87.8(3) . . . . ?
C00I C00J C00M C014 147.4(2) . . . . ?
C00I C00J C00R C012 -1.2(3) . . . . ?
C00J C00R C012 C00V -0.9(4) . . . . ?
C00K C00C C00O C010 -3.2(3) . . . . ?
C00K C00C C00O C011 174.2(2) . . . . ?
C00K C00P C00W C010 -1.6(4) . . . . ?
C00L O3 C00H C00N -14.4(2) . . . . ?
C00L O3 C00H C7 25.5(17) . . . . ?
C00L C00S C7 C00H 24(3) . . . . ?
C00M C00J C00R C012 -178.5(2) . . . . ?
C00O C00C C00K C00P 3.0(3) . . . . ?
C00O C00C C00K C00X -176.9(2) . . . . ?
C00P C00K C00X C016 -56.6(3) . . . . ?
C00P C00K C00X C018 66.9(3) . . . . ?
C00P C00W C010 C00O 1.5(4) . . . . ?
C00R C00J C00M C013 89.4(3) . . . . ?
C00R C00J C00M C014 -35.4(3) . . . . ?
C00T C5 C4 C3 165.9(2) . . . . ?
C00U C3 C4 C5 -163.1(2) . . . . ?
C00V C00G C00I N1 177.43(19) . . . . ?
C00V C00G C00I C00J -2.9(3) . . . . ?
C00V C00G C00Y C017 75.6(3) . . . . ?
C00V C00G C00Y C01A -49.1(3) . . . . ?
C00X C00K C00P C00W 179.3(2) . . . . ?
C00Y C00G C00I N1 -2.9(3) . . . . ?
C00Y C00G C00I C00J 176.7(2) . . . . ?
C00Y C00G C00V C012 -178.9(2) . . . . ?
C010 C00O C011 C01B 63.3(3) . . . . ?
C010 C00O C011 C01E -59.2(3) . . . . ?
C011 C00O C010 C00W -176.5(2) . . . . ?
C015 C01C C01F Fe1 -60.6(2) . . . . ?
C015 C01C C01F C019 0.6(3) . . . . ?
C01C C015 C01D Fe1 60.8(2) . . . . ?
C01C C015 C01D C019 -1.1(3) . . . . ?
C01D C015 C01C Fe1 -59.6(2) . . . . ?
C01D C015 C01C C01F 0.4(3) . . . . ?
C01D C019 C01F Fe1 60.5(2) . . . . ?
C01D C019 C01F C01C -1.3(4) . . . . ?
C01F C019 C01D Fe1 -60.8(2) . . . . ?
C01F C019 C01D C015 1.5(3) . . . . ?
C6 C9 C10 O4 -30.0(15) . . . . ?
C8 O4 C10 C9 14.1(15) . . . . ?
C8 C6 C9 C10 38.4(16) . . . . ?
C9 C6 C8 O4 -28.8(15) . . . . ?
C10 O4 C8 C6 10.3(15) . . . . ?
C3A O1A C5A C4A -3(2) . . . . ?
C3A C1A C4A C5A 14(3) . . . . ?
O1A C3A C1A C4A -15(2) . . . . ?
O1A C5A C4A C1A -6(3) . . . . ?
C1A C3A O1A C5A 11(2) . . . . ?

loop_
_exptl_oxdiff_crystal_face_indexfrac_h
_exptl_oxdiff_crystal_face_indexfrac_k
_exptl_oxdiff_crystal_face_indexfrac_l
_exptl_oxdiff_crystal_face_x
_exptl_oxdiff_crystal_face_y
_exptl_oxdiff_crystal_face_z
7.4579 -0.2902 18.9288 0.9657 -0.0248 0.2585
2.8501 5.4965 17.9251 0.8535 -0.0185 -0.5208
-3.6292 5.3514 18.1129 0.5576 0.3888 -0.7335
1.0221 0.8473 -24.8775 -0.7593 -0.6507 -0.0090
5.3571 -6.2191 12.3005 0.5119 0.2170 0.8312
11.6882 1.1890 -3.2951 0.4571 -0.8409 0.2898
-10.5116 -3.8707 2.8808 -0.4785 0.8772 0.0392
3.8158 0.0271 23.4361 0.9547 0.2842 0.0882
-1.5053 -0.0967 24.9292 0.7560 0.6485 -0.0884
-6.1175 -0.7771 21.7422 0.4218 0.8902 -0.1719
-0.0579 -7.0305 13.9672 0.2988 0.6211 0.7245
-4.4848 7.8417 -0.5424 -0.0438 -0.0812 -0.9957
